data_1547978
loop_
_publ_author_name
'Quan-Guo Zhai'
'Xianhui Bu'
'Chengyu Mao'
'Xiang Zhao'
'Luke Daemen'
'Yongqiang Cheng'
'Anibal J. Ramirez-Cuesta'
'Pingyun Feng'

_publ_section_title
;
 An ultra-tunable platform for molecular engineering of high-performance
 crystalline porous materials
;
_journal_name_full 'Nature Communications'
_journal_page_first 13645
_journal_paper_doi 10.1038/ncomms13645
_journal_volume 7
_journal_year 2016
_chemical_formula_sum 'C44 H33 Mg3 N7 O16'
_chemical_formula_weight 988.70
_space_group_crystal_system hexagonal
_space_group_IT_number 194
_space_group_name_Hall '-P 6c 2c'
_space_group_name_H-M_alt 'P 63/m m c'
_symmetry_space_group_name_Hall '-P 6c 2c'
_symmetry_space_group_name_H-M 'P 63/m m c'
_atom_sites_solution_hydrogens geom
_cell_angle_alpha 90
_cell_angle_beta 90
_cell_angle_gamma 120
_cell_formula_units_Z 2
_cell_length_a 16.9886(16)
_cell_length_b 16.9886(16)
_cell_length_c 15.108(3)
_cell_measurement_reflns_used 1876
_cell_measurement_temperature 296(2)
_cell_measurement_theta_max 20.1
_cell_measurement_theta_min 2.2
_cell_volume 3776.2(9)
_computing_cell_refinement 'Bruker SMART'
_computing_data_collection 'Bruker SMART'
_computing_data_reduction 'Bruker SAINT'
_computing_molecular_graphics 'Bruker SHELXTL'
_computing_publication_material 'Bruker SHELXTL'
_computing_structure_refinement 'SHELXL-2014/7 (Sheldrick, 2014)'
_computing_structure_solution 'Bruker SHELXTL'
_diffrn_ambient_temperature 296(2)
_diffrn_measured_fraction_theta_full 0.998
_diffrn_measured_fraction_theta_max 0.998
_diffrn_measurement_device_type 'CCD area detector'
_diffrn_measurement_method 'phi and omega scans'
_diffrn_radiation_type MoK\a
_diffrn_radiation_wavelength 0.71073
_diffrn_reflns_av_R_equivalents 0.0775
_diffrn_reflns_av_unetI/netI 0.0445
_diffrn_reflns_Laue_measured_fraction_full 0.998
_diffrn_reflns_Laue_measured_fraction_max 0.998
_diffrn_reflns_limit_h_max 20
_diffrn_reflns_limit_h_min -10
_diffrn_reflns_limit_k_max 13
_diffrn_reflns_limit_k_min -20
_diffrn_reflns_limit_l_max 17
_diffrn_reflns_limit_l_min -17
_diffrn_reflns_number 11676
_diffrn_reflns_point_group_measured_fraction_full 0.998
_diffrn_reflns_point_group_measured_fraction_max 0.998
_diffrn_reflns_theta_full 25.032
_diffrn_reflns_theta_max 25.032
_diffrn_reflns_theta_min 1.932
_exptl_absorpt_coefficient_mu 0.089
_exptl_absorpt_correction_type none
_exptl_crystal_colour organge
_exptl_crystal_density_diffrn 0.870
_exptl_crystal_description polyhedron
_exptl_crystal_F_000 1020
_exptl_crystal_size_max 0.46
_exptl_crystal_size_mid 0.40
_exptl_crystal_size_min 0.38
_refine_diff_density_max 0.430
_refine_diff_density_min -0.403
_refine_diff_density_rms 0.051
_refine_ls_extinction_coef .
_refine_ls_extinction_method none
_refine_ls_goodness_of_fit_ref 1.053
_refine_ls_hydrogen_treatment constr
_refine_ls_matrix_type full
_refine_ls_number_parameters 74
_refine_ls_number_reflns 1289
_refine_ls_number_restraints 0
_refine_ls_restrained_S_all 1.053
_refine_ls_R_factor_all 0.0722
_refine_ls_R_factor_gt 0.0512
_refine_ls_shift/su_max 0.000
_refine_ls_shift/su_mean 0.000
_refine_ls_structure_factor_coef Fsqd
_refine_ls_weighting_details 'w=1/[\s^2^(Fo^2^)+(0.0865P)^2^] where P=(Fo^2^+2Fc^2^)/3'
_refine_ls_weighting_scheme calc
_refine_ls_wR_factor_gt 0.1381
_refine_ls_wR_factor_ref 0.1462
_reflns_Friedel_coverage 0.000
_reflns_Friedel_fraction_full .
_reflns_Friedel_fraction_max .
_reflns_number_gt 986
_reflns_number_total 1289
_reflns_threshold_expression 'I > 2\s(I)'
_cod_data_source_file 8.cif
_cod_data_source_block 8
_cod_original_cell_volume 3776.2(10)
_cod_database_code 1547978
_shelx_space_group_comment
;
The symmetry employed for this shelxl refinement is uniquely defined
by the following loop, which should always be used as a source of
symmetry information in preference to the above space-group names.
They are only intended as comments.
;

loop_
_space_group_symop_operation_xyz
'x, y, z'
'x-y, x, z+1/2'
'-y, x-y, z'
'-x, -y, z+1/2'
'-x+y, -x, z'
'y, -x+y, z+1/2'
'-y, -x, -z+1/2'
'x-y, -y, -z'
'x, x-y, -z+1/2'
'y, x, -z'
'-x+y, y, -z+1/2'
'-x, -x+y, -z'
'-x, -y, -z'
'-x+y, -x, -z-1/2'
'y, -x+y, -z'
'x, y, -z-1/2'
'x-y, x, -z'
'-y, x-y, -z-1/2'
'y, x, z-1/2'
'-x+y, y, z'
'-x, -x+y, z-1/2'
'-y, -x, z'
'x-y, -y, z-1/2'
'x, x-y, z'

loop_
_atom_site_label
_atom_site_type_symbol
_atom_site_fract_x
_atom_site_fract_y
_atom_site_fract_z
_atom_site_U_iso_or_equiv
_atom_site_adp_type
_atom_site_occupancy
_atom_site_site_symmetry_order
_atom_site_calc_flag
_atom_site_refinement_flags_posn
_atom_site_refinement_flags_adp
_atom_site_refinement_flags_occupancy
_atom_site_disorder_assembly
_atom_site_disorder_group
Mg1 Mg 0.26567(4) 0.53134(8) 0.2500 0.0126(4) Uani 1 4 d S T P . .
C1 C 0.42690(9) 0.57310(9) 0.12922(17) 0.0230(7) Uani 1 2 d S T P . .
C2 C 0.46476(10) 0.53524(10) 0.06216(19) 0.0284(7) Uani 1 2 d S T P . .
C3 C 0.41245(16) 0.44717(16) 0.03143(18) 0.0493(8) Uani 1 1 d . . . . .
C4 C 0.0991(2) 0.3311(2) 0.2500 0.0431(9) Uani 1 2 d S T P . .
H4A H 0.0674 0.3626 0.2500 0.052 Uiso 1 2 calc R U P . .
C5 C 0.0493(2) 0.2378(2) 0.2500 0.0507(11) Uani 1 2 d S T P . .
H5A H -0.0139 0.2078 0.2500 0.061 Uiso 1 2 calc R U P . .
C6 C 0.09468(15) 0.1894(3) 0.2500 0.0414(13) Uani 1 4 d S T P . .
C7 C 0.04410(15) 0.0882(3) 0.2500 0.0440(13) Uani 1 4 d S T P . .
N1 N 0.18991(11) 0.3798(2) 0.2500 0.0262(8) Uani 1 4 d S T P . .
N2 N -0.04659(12) 0.04659(12) 0.2500 0.0439(11) Uani 1 4 d S T P . .
O1 O 0.3333 0.6667 0.2500 0.0075(9) Uani 1 12 d S T P . .
O2 O 0.34693(10) 0.52203(9) 0.15433(9) 0.0326(5) Uani 1 1 d . . . . .
O3 O 0.3240(5) 0.3963(5) 0.0481(5) 0.078(3) Uani 0.25 1 d . . P . .
H3A H 0.3088 0.4222 0.0844 0.118 Uiso 0.25 1 calc R U P . .

loop_
_atom_site_aniso_label
_atom_site_aniso_U_11
_atom_site_aniso_U_22
_atom_site_aniso_U_33
_atom_site_aniso_U_23
_atom_site_aniso_U_13
_atom_site_aniso_U_12
Mg1 0.0100(5) 0.0104(7) 0.0175(6) 0.000 0.000 0.0052(3)
C1 0.0221(12) 0.0221(12) 0.0248(14) -0.0047(6) 0.0047(6) 0.0111(14)
C2 0.0249(12) 0.0249(12) 0.0345(16) -0.0073(7) 0.0073(7) 0.0117(14)
C3 0.0343(15) 0.0322(14) 0.0675(16) -0.0228(13) 0.0228(13) 0.0061(12)
C4 0.0239(19) 0.0185(17) 0.088(3) 0.000 0.000 0.0114(15)
C5 0.0166(18) 0.0205(19) 0.114(3) 0.000 0.000 0.0086(15)
C6 0.0214(19) 0.025(3) 0.079(3) 0.000 0.000 0.0124(13)
C7 0.024(2) 0.019(3) 0.087(4) 0.000 0.000 0.0095(13)
N1 0.0155(14) 0.0170(18) 0.047(2) 0.000 0.000 0.0085(9)
N2 0.0140(15) 0.0140(15) 0.100(3) 0.000 0.000 0.0043(17)
O1 0.0007(12) 0.0007(12) 0.021(2) 0.000 0.000 0.0003(6)
O2 0.0264(9) 0.0229(8) 0.0422(9) -0.0087(7) 0.0147(7) 0.0077(7)
O3 0.038(4) 0.051(5) 0.105(6) -0.051(4) 0.048(4) -0.009(4)

loop_
_atom_type_symbol
_atom_type_description
_atom_type_scat_dispersion_real
_atom_type_scat_dispersion_imag
_atom_type_scat_source
C C 0.0033 0.0016 'International Tables Vol C Tables 4.2.6.8 and 6.1.1.4'
H H 0.0000 0.0000 'International Tables Vol C Tables 4.2.6.8 and 6.1.1.4'
Mg Mg 0.0486 0.0363 'International Tables Vol C Tables 4.2.6.8 and 6.1.1.4'
N N 0.0061 0.0033 'International Tables Vol C Tables 4.2.6.8 and 6.1.1.4'
O O 0.0106 0.0060 'International Tables Vol C Tables 4.2.6.8 and 6.1.1.4'

loop_
_geom_angle_atom_site_label_1
_geom_angle_atom_site_label_2
_geom_angle_atom_site_label_3
_geom_angle
_geom_angle_site_symmetry_1
_geom_angle_site_symmetry_3
O1 Mg1 O2 93.81(5) . .
O1 Mg1 O2 93.81(5) . 16_556
O2 Mg1 O2 89.19(9) . 16_556
O1 Mg1 O2 93.81(5) . 20
O2 Mg1 O2 90.30(9) . 20
O2 Mg1 O2 172.38(10) 16_556 20
O1 Mg1 O2 93.81(5) . 11
O2 Mg1 O2 172.37(10) . 11
O2 Mg1 O2 90.30(9) 16_556 11
O2 Mg1 O2 89.19(9) 20 11
O1 Mg1 N1 180.00(7) . .
O2 Mg1 N1 86.19(5) . .
O2 Mg1 N1 86.19(5) 16_556 .
O2 Mg1 N1 86.19(5) 20 .
O2 Mg1 N1 86.19(5) 11 .
O2 C1 O2 125.8(2) 22_665 .
O2 C1 C2 117.11(12) 22_665 .
O2 C1 C2 117.11(12) . .
C3 C2 C3 119.0(3) 22_665 .
C3 C2 C1 120.48(13) 22_665 .
C3 C2 C1 120.48(13) . .
O3 C3 C2 123.0(3) . .
O3 C3 C3 115.7(3) . 10
C2 C3 C3 120.47(13) . 10
N1 C4 C5 124.7(3) . .
N1 C4 H4A 117.7 . .
C5 C4 H4A 117.7 . .
C6 C5 C4 118.8(3) . .
C6 C5 H5A 120.6 . .
C4 C5 H5A 120.6 . .
C5 C6 C5 117.8(4) 20 .
C5 C6 C7 121.1(2) 20 .
C5 C6 C7 121.1(2) . .
N2 C7 N2 125.4(4) 14_556 .
N2 C7 C6 117.3(2) 14_556 .
N2 C7 C6 117.3(2) . .
C4 N1 C4 115.2(4) . 20
C4 N1 Mg1 122.41(18) . .
C4 N1 Mg1 122.41(18) 20 .
C7 N2 C7 114.6(4) 3 .
Mg1 O1 Mg1 119.998(1) 14_566 3_665
Mg1 O1 Mg1 120.001(1) 14_566 .
Mg1 O1 Mg1 120.0 3_665 .
C1 O2 Mg1 134.22(14) . .
C3 O3 H3A 109.5 . .

loop_
_geom_bond_atom_site_label_1
_geom_bond_atom_site_label_2
_geom_bond_distance
_geom_bond_site_symmetry_2
Mg1 O1 1.9910(12) .
Mg1 O2 2.0587(13) .
Mg1 O2 2.0587(13) 16_556
Mg1 O2 2.0587(13) 20
Mg1 O2 2.0587(13) 11
Mg1 N1 2.229(3) .
C1 O2 1.2504(18) 22_665
C1 O2 1.2505(18) .
C1 C2 1.506(4) .
C2 C3 1.384(3) 22_665
C2 C3 1.384(3) .
C3 O3 1.331(6) .
C3 C3 1.395(4) 10
C4 N1 1.338(4) .
C4 C5 1.373(4) .
C4 H4A 0.9300 .
C5 C6 1.381(4) .
C5 H5A 0.9300 .
C6 C5 1.381(4) 20
C6 C7 1.488(6) .
C7 N2 1.336(3) 14_556
C7 N2 1.336(3) .
N1 C4 1.338(4) 20
N2 C7 1.336(3) 3
O1 Mg1 1.9910(12) 14_566
O1 Mg1 1.9909(12) 3_665
O3 H3A 0.8200 .

loop_
_cod_changelog_entry_id
_cod_changelog_entry_author
_cod_changelog_entry_date
_cod_changelog_entry_text
1 'Vaitkus, Antanas' 2023-12-21T17:23:00+02:00
;
 Removed extra trailing dash ('-') symbols from the '_shelx_hkl_checksum' data
 item value.
;
